data_4123807
loop_
_publ_author_name
'Creutz, Sidney E.'
'Peters, Jonas C.'

_publ_section_title
;
 Diiron Bridged-Thiolate Complexes That Bind N2 at the Fe(II)Fe(II),
 Fe(II)Fe(I), and Fe(I)Fe(I) Redox States.
;
_journal_issue 23
_journal_name_full 'Journal of the American Chemical Society'
_journal_page_first 7310
_journal_page_last 7313
_journal_paper_doi 10.1021/jacs.5b04738
_journal_volume 137
_journal_year 2015
_chemical_formula_moiety 'C54 H75 Fe2 N4 P4 S Si2, C16 Na O8'
_chemical_formula_sum 'C72 H75 Fe2 N4 Na O8.5 P4 S Si2'
_chemical_formula_weight 1479.17
_space_group_crystal_system triclinic
_space_group_IT_number 2
_space_group_name_Hall '-P 1'
_space_group_name_H-M_alt 'P -1'
_symmetry_space_group_name_Hall '-P 1'
_symmetry_space_group_name_H-M 'P -1'
_atom_sites_solution_hydrogens geom
_audit_creation_date 2015-04-02
_audit_creation_method
;
Olex2 1.2
(compiled 2015.01.26 svn.r3150 for OlexSys, GUI svn.r4998)
;
_cell_angle_alpha 80.8610(10)
_cell_angle_beta 85.5850(10)
_cell_angle_gamma 61.5160(10)
_cell_formula_units_Z 2
_cell_length_a 14.5315(5)
_cell_length_b 14.5632(6)
_cell_length_c 23.5306(9)
_cell_measurement_reflns_used 9995
_cell_measurement_temperature 100(2)
_cell_measurement_theta_max 28.95
_cell_measurement_theta_min 2.25
_cell_volume 4321.3(3)
_computing_cell_refinement 'SAINT v8.34A (Bruker, 2013)'
_computing_data_reduction 'SAINT v8.34A (Bruker, 2013)'
_computing_molecular_graphics 'Olex2 (Dolomanov et al., 2009)'
_computing_publication_material 'Olex2 (Dolomanov et al., 2009)'
_computing_structure_refinement 'ShelXL (Sheldrick, 2008)'
_diffrn_ambient_temperature 99.97
_diffrn_measured_fraction_theta_full 0.998
_diffrn_measured_fraction_theta_max 0.914
_diffrn_measurement_device_type 'Bruker APEX-II CCD'
_diffrn_measurement_method '\f and \w scans'
_diffrn_radiation_type MoK\a
_diffrn_radiation_wavelength 0.71073
_diffrn_reflns_av_R_equivalents 0.0452
_diffrn_reflns_av_unetI/netI 0.0586
_diffrn_reflns_Laue_measured_fraction_full 0.998
_diffrn_reflns_Laue_measured_fraction_max 0.914
_diffrn_reflns_limit_h_max 22
_diffrn_reflns_limit_h_min -22
_diffrn_reflns_limit_k_max 21
_diffrn_reflns_limit_k_min -22
_diffrn_reflns_limit_l_max 35
_diffrn_reflns_limit_l_min -35
_diffrn_reflns_number 147493
_diffrn_reflns_point_group_measured_fraction_full 0.998
_diffrn_reflns_point_group_measured_fraction_max 0.914
_diffrn_reflns_theta_full 25.242
_diffrn_reflns_theta_max 32.806
_diffrn_reflns_theta_min 2.207
_diffrn_standards_number 0
_exptl_absorpt_coefficient_mu 0.515
_exptl_absorpt_correction_T_max 0.7460
_exptl_absorpt_correction_T_min 0.6604
_exptl_absorpt_correction_type multi-scan
_exptl_absorpt_process_details
;
SADABS-2014/5 (Bruker,2014/5) was used for absorption correction.
wR2(int) was 0.0883 before and 0.0609 after correction.
The Ratio of minimum to maximum transmission is 0.8853.
The \l/2 correction factor is 0.00150.
;
_exptl_crystal_density_diffrn 1.137
_exptl_crystal_description block
_exptl_crystal_F_000 1540
_refine_diff_density_max 1.711
_refine_diff_density_min -0.920
_refine_diff_density_rms 0.149
_refine_ls_extinction_method none
_refine_ls_goodness_of_fit_ref 1.152
_refine_ls_hydrogen_treatment constr
_refine_ls_matrix_type full
_refine_ls_number_parameters 902
_refine_ls_number_reflns 29312
_refine_ls_number_restraints 1043
_refine_ls_restrained_S_all 1.176
_refine_ls_R_factor_all 0.1256
_refine_ls_R_factor_gt 0.0806
_refine_ls_shift/su_max 0.001
_refine_ls_shift/su_mean 0.000
_refine_ls_structure_factor_coef Fsqd
_refine_ls_weighting_details 'w=1/[\s^2^(Fo^2^)+(0.1646P)^2^] where P=(Fo^2^+2Fc^2^)/3'
_refine_ls_weighting_scheme calc
_refine_ls_wR_factor_gt 0.2463
_refine_ls_wR_factor_ref 0.2716
_reflns_Friedel_coverage 0.000
_reflns_number_gt 18308
_reflns_number_total 29312
_reflns_threshold_expression 'I > 2\s(I)'
_cod_data_source_file ja5b04738_si_002.cif
_cod_data_source_block compound12
_cod_depositor_comments 'Adding full bibliography for 4123801--4123807.cif.'
_cod_original_formula_sum 'C72 H75 Fe2 N4 Na O8.50 P4 S Si2'
_cod_database_code 4123807
_shelxl_version_number 2014/6
_shelx_space_group_comment
;
The symmetry employed for this shelxl refinement is uniquely defined
by the following loop, which should always be used as a source of
symmetry information in preference to the above space-group names.
They are only intended as comments.
;
_olex2_refinement_description
;
1. Fixed Uiso
 At 1.2 times of:
  All C(H) groups
 At 1.5 times of:
  All C(H,H,H) groups
2. Rigid bond restraints
 All non-hydrogen atoms
 with sigma for 1-2 distances of 0.01 and sigma for 1-3 distances of 0.01
3. Uiso/Uaniso restraints and constraints
All non-hydrogen atoms have similar U: within 1.7A with sigma of 0.04 and sigma
for terminal atoms of 0.08
Uanis(C122) \\sim Ueq: with sigma of 0.1 and sigma for terminal atoms of 0.2
Uanis(C114) \\sim Ueq: with sigma of 0.1 and sigma for terminal atoms of 0.2
Uanis(C113) \\sim Ueq: with sigma of 0.1 and sigma for terminal atoms of 0.2
Uanis(C114) = Uanis(C111)
4. Same fragment restrains
{C313, C311, C312} sigma for 1-2: 0.02, 1-3: 0.04
{C315, C314, C316} sigma for 1-2: 0.02, 1-3: 0.04
{C316, C314, C315} sigma for 1-2: 0.02, 1-3: 0.04
as
{C312, C311, C313}
{C123, C121, C122} sigma for 1-2: 0.02, 1-3: 0.04
{C125, C124, C126} sigma for 1-2: 0.02, 1-3: 0.04
{C126, C124, C125} sigma for 1-2: 0.02, 1-3: 0.04
as
{C122, C121, C123}
{C113, C111, C112} sigma for 1-2: 0.02, 1-3: 0.04
{C115, C114, C116} sigma for 1-2: 0.02, 1-3: 0.04
{C116, C114, C115} sigma for 1-2: 0.02, 1-3: 0.04
as
{C112, C111, C113}
{C1C3, C2C3, O1C3, C3C3, C4C3, O2C3, C5C3, C6C3, O3C3, C7C3, C8C3, O4C3} sigma
for 1-2: 0.02, 1-3: 0.04
{C3C4, C4C4, O2C4, C5C4, C6C4, O3C4, C7C4, C8C4, O4C4, C1C4, C2C4, O1C4} sigma
for 1-2: 0.02, 1-3: 0.04
{C5C4, C6C4, O3C4, C7C4, C8C4, O4C4, C1C4, C2C4, O1C4, C3C4, C4C4, O2C4} sigma
for 1-2: 0.02, 1-3: 0.04
as
{C1C4, C2C4, O1C4, C3C4, C4C4, O2C4, C5C4, C6C4, O3C4, C7C4, C8C4, O4C4}
{C1C2, C2C2, O1C2, C3C2, C4C2, O2C2, C5C2, C6C2, O3C2, C7C2, C8C2, O4C2} sigma
for 1-2: 0.02, 1-3: 0.04
{C8C1, C7C1, O3C1, C6C1, C5C1, O2C1, C4C1, C3C1, O1C1, C2C1, C1C1, O4C1} sigma
for 1-2: 0.02, 1-3: 0.04
as
{C1C1, C2C1, O1C1, C3C1, C4C1, O2C1, C5C1, C6C1, O3C1, C7C1, C8C1, O4C1}
5. Others
 Sof(C116)=Sof(H11G)=Sof(H11H)=Sof(H11I)=Sof(C114)=Sof(H114)=Sof(C115)=
 Sof(H11J)=Sof(H11K)=Sof(H11L)=1-FVAR(1)
 Sof(C112)=Sof(H11A)=Sof(H11B)=Sof(H11C)=Sof(C111)=Sof(H111)=Sof(C113)=
 Sof(H11D)=Sof(H11E)=Sof(H11F)=FVAR(1)
 Sof(C126)=Sof(H12G)=Sof(H12H)=Sof(H12I)=Sof(C124)=Sof(H124)=Sof(C125)=
 Sof(H12J)=Sof(H12K)=Sof(H12L)=1-FVAR(2)
 Sof(C122)=Sof(H12A)=Sof(H12B)=Sof(H12C)=Sof(C121)=Sof(H121)=Sof(C123)=
 Sof(H12D)=Sof(H12E)=Sof(H12F)=FVAR(2)
 Sof(C316)=Sof(H31G)=Sof(H31H)=Sof(H31I)=Sof(C314)=Sof(H314)=Sof(C315)=
 Sof(H31J)=Sof(H31K)=Sof(H31L)=1-FVAR(3)
 Sof(C312)=Sof(H31A)=Sof(H31B)=Sof(H31C)=Sof(C311)=Sof(H311)=Sof(C313)=
 Sof(H31D)=Sof(H31E)=Sof(H31F)=FVAR(3)
 Fixed Sof: Na2(0.5) C1C3(0.5) C2C3(0.5) O1C3(0.5) C3C3(0.5) C4C3(0.5)
 O2C3(0.5) C5C3(0.5) C6C3(0.5) O3C3(0.5) C7C3(0.5) C8C3(0.5) O4C3(0.5)
 C1C4(0.5) C2C4(0.5) O1C4(0.5) C3C4(0.5) C4C4(0.5) O2C4(0.5) C5C4(0.5)
 C6C4(0.5) O3C4(0.5) C7C4(0.5) C8C4(0.5) O4C4(0.5) Na1(0.5) C1C2(0.5) C2C2(0.5)
 O1C2(0.5) C3C2(0.5) C4C2(0.5) O2C2(0.5) C5C2(0.5) C6C2(0.5) O3C2(0.5)
 C7C2(0.5) C8C2(0.5) O4C2(0.5) C1C1(0.5) C2C1(0.5) O1C1(0.5) C3C1(0.5)
 C4C1(0.5) O2C1(0.5) C5C1(0.5) C6C1(0.5) O3C1(0.5) C7C1(0.5) C8C1(0.5) O4C1(0.5)
6.a Ternary CH refined with riding coordinates:
 C221(H221), C211(H211), C421(H421), C411(H411), C321(H321), C311(H311),
 C314(H314), C121(H121), C124(H124), C111(H111), C114(H114)
6.b Me refined with riding coordinates:
 C312(H31A,H31B,H31C), C313(H31D,H31E,H31F), C316(H31G,H31H,H31I), C315(H31J,
 H31K,H31L), C122(H12A,H12B,H12C), C123(H12D,H12E,H12F), C126(H12G,H12H,H12I),
 C125(H12J,H12K,H12L), C112(H11A,H11B,H11C), C113(H11D,H11E,H11F), C116(H11G,
 H11H,H11I), C115(H11J,H11K,H11L)
6.c Aromatic/amide H refined with riding coordinates:
 C05(H05), C04(H04), C03(H03), C15(H15), C45(H45), C14(H14), C42(H42),
 C25(H25), C22(H22), C44(H44), C43(H43), C35(H35), C12(H12), C24(H24), C23(H23),
  C13(H13), C32(H32), C34(H34), C33(H33)
6.d Idealised Me refined as rotating group:
 C223(H22A,H22B,H22C), C423(H42A,H42B,H42C), C213(H21A,H21B,H21C), C222(H22D,
 H22E,H22F), C422(H42D,H42E,H42F), C212(H21D,H21E,H21F), C413(H41A,H41B,H41C),
 C412(H41D,H41E,H41F), C323(H32A,H32B,H32C), C322(H32D,H32E,H32F)
;
_olex2_submission_special_instructions 'No special instructions were received'

loop_
_space_group_symop_operation_xyz
'x, y, z'
'-x, -y, -z'

loop_
_atom_site_label
_atom_site_type_symbol
_atom_site_fract_x
_atom_site_fract_y
_atom_site_fract_z
_atom_site_U_iso_or_equiv
_atom_site_adp_type
_atom_site_occupancy
_atom_site_site_symmetry_order
_atom_site_calc_flag
_atom_site_refinement_flags_posn
_atom_site_refinement_flags_adp
_atom_site_refinement_flags_occupancy
_atom_site_disorder_assembly
_atom_site_disorder_group
Fe1 Fe 0.63924(3) 0.95177(3) 0.26099(2) 0.02335(10) Uani 1 1 d . U . . .
Fe2 Fe 0.76646(3) 0.62645(3) 0.34881(2) 0.03260(12) Uani 1 1 d . U . . .
S1 S 0.68228(5) 0.77678(5) 0.27843(3) 0.02683(14) Uani 1 1 d . U . . .
P2 P 0.48766(5) 1.06908(6) 0.29778(3) 0.02918(16) Uani 1 1 d . U . . .
Si1 Si 0.52996(6) 0.95592(6) 0.19625(3) 0.02586(16) Uani 1 1 d . U . . .
P4 P 0.64035(6) 0.60794(6) 0.39866(3) 0.03239(17) Uani 1 1 d . U . . .
Si2 Si 0.73681(7) 0.53829(6) 0.28909(3) 0.03427(19) Uani 1 1 d . U . . .
P1 P 0.69317(7) 1.02277(7) 0.18416(3) 0.04070(19) Uani 1 1 d . U . . .
P3 P 0.92647(7) 0.55020(7) 0.31416(3) 0.03958(19) Uani 1 1 d . U . . .
N1 N 0.72898(18) 0.94677(19) 0.31174(9) 0.0298(5) Uani 1 1 d . U . . .
N2 N 0.7858(2) 0.9451(3) 0.34220(12) 0.0461(7) Uani 1 1 d . U . . .
C05 C 0.6167(2) 0.6082(2) 0.18176(12) 0.0356(6) Uani 1 1 d . U . . .
H05 H 0.6309 0.5373 0.1822 0.043 Uiso 1 1 calc R . . . .
C04 C 0.5559(2) 0.6843(2) 0.13802(12) 0.0351(6) Uani 1 1 d . U . . .
H04 H 0.5315 0.6650 0.1079 0.042 Uiso 1 1 calc R . . . .
N3 N 0.7828(2) 0.7063(2) 0.39523(11) 0.0446(7) Uani 1 1 d . U . . .
C06 C 0.6579(2) 0.6330(2) 0.22560(11) 0.0314(6) Uani 1 1 d . U . . .
C16 C 0.5298(2) 1.0383(2) 0.12482(12) 0.0342(6) Uani 1 1 d . U . . .
C01 C 0.6325(2) 0.7391(2) 0.22415(10) 0.0272(5) Uani 1 1 d . U . . .
C41 C 0.6157(2) 0.5048(2) 0.37777(14) 0.0350(6) Uani 1 1 d . U . . .
C221 C 0.4758(2) 1.0691(2) 0.37732(12) 0.0364(6) Uani 1 1 d . U . . .
H221 H 0.4011 1.1169 0.3866 0.044 Uiso 1 1 calc R . . . .
C03 C 0.5305(2) 0.7891(2) 0.13820(11) 0.0317(6) Uani 1 1 d . U . . .
H03 H 0.4880 0.8411 0.1083 0.038 Uiso 1 1 calc R . . . .
C11 C 0.6083(3) 1.0690(2) 0.12055(12) 0.0384(6) Uani 1 1 d . U . . .
C02 C 0.5664(2) 0.8194(2) 0.18147(10) 0.0272(5) Uani 1 1 d . U . . .
N4 N 0.7897(3) 0.7582(3) 0.42317(12) 0.0651(10) Uani 1 1 d . U . . .
C46 C 0.6560(3) 0.4745(2) 0.32402(13) 0.0382(7) Uani 1 1 d . U . . .
C15 C 0.4657(3) 1.0645(2) 0.07703(13) 0.0435(7) Uani 1 1 d . U . . .
H15 H 0.4130 1.0432 0.0792 0.052 Uiso 1 1 calc R . . . .
C223 C 0.5440(2) 1.1106(3) 0.39856(13) 0.0384(7) Uani 1 1 d . U . . .
H22A H 0.5355 1.1106 0.4403 0.058 Uiso 1 1 calc GR . . . .
H22B H 0.5225 1.1826 0.3794 0.058 Uiso 1 1 calc GR . . . .
H22C H 0.6175 1.0650 0.3896 0.058 Uiso 1 1 calc GR . . . .
C26 C 0.3940(2) 1.0019(2) 0.22960(13) 0.0340(6) Uani 1 1 d . U . . .
C36 C 0.8634(3) 0.4338(2) 0.26173(16) 0.0469(8) Uani 1 1 d . U . . .
C45 C 0.6307(3) 0.4047(3) 0.30258(15) 0.0515(9) Uani 1 1 d . U . . .
H45 H 0.6563 0.3835 0.2660 0.062 Uiso 1 1 calc R . . . .
C211 C 0.4266(2) 1.2161(2) 0.27345(14) 0.0368(6) Uani 1 1 d . U . . .
H211 H 0.4826 1.2369 0.2755 0.044 Uiso 1 1 calc R . . . .
C14 C 0.4784(3) 1.1210(3) 0.02684(13) 0.0517(9) Uani 1 1 d . U . . .
H14 H 0.4346 1.1379 -0.0053 0.062 Uiso 1 1 calc R . . . .
C42 C 0.5558(3) 0.4630(3) 0.40980(17) 0.0470(8) Uani 1 1 d . U . . .
H42 H 0.5311 0.4821 0.4469 0.056 Uiso 1 1 calc R . . . .
C21 C 0.3793(2) 1.0457(3) 0.28084(14) 0.0382(7) Uani 1 1 d . U . . .
C421 C 0.6599(2) 0.5654(2) 0.47782(13) 0.0371(6) Uani 1 1 d . U . . .
H421 H 0.5956 0.5619 0.4937 0.045 Uiso 1 1 calc R . . . .
C411 C 0.5037(3) 0.7219(3) 0.3947(2) 0.0646(12) Uani 1 1 d . U . . .
H411 H 0.5118 0.7852 0.3983 0.078 Uiso 1 1 calc R . . . .
C31 C 0.9506(3) 0.4445(3) 0.27159(17) 0.0515(9) Uani 1 1 d . U . . .
C25 C 0.3149(2) 0.9832(3) 0.21324(14) 0.0405(7) Uani 1 1 d . U . . .
H25 H 0.3223 0.9543 0.1787 0.049 Uiso 1 1 calc R . . . .
C22 C 0.2901(3) 1.0677(3) 0.31410(16) 0.0542(9) Uani 1 1 d . U . . .
H22 H 0.2820 1.0963 0.3488 0.065 Uiso 1 1 calc R . . . .
C423 C 0.6718(3) 0.6452(3) 0.50833(16) 0.0519(8) Uani 1 1 d . U . . .
H42A H 0.6759 0.6229 0.5500 0.078 Uiso 1 1 calc GR . . . .
H42B H 0.6112 0.7151 0.4995 0.078 Uiso 1 1 calc GR . . . .
H42C H 0.7358 0.6484 0.4949 0.078 Uiso 1 1 calc GR . . . .
C213 C 0.3338(3) 1.2857(3) 0.31007(17) 0.0547(9) Uani 1 1 d . U . . .
H21A H 0.3091 1.3602 0.2947 0.082 Uiso 1 1 calc GR . . . .
H21B H 0.3566 1.2730 0.3500 0.082 Uiso 1 1 calc GR . . . .
H21C H 0.2768 1.2681 0.3088 0.082 Uiso 1 1 calc GR . . . .
C222 C 0.5049(4) 0.9596(3) 0.40810(15) 0.0569(10) Uani 1 1 d . U . . .
H22D H 0.5774 0.9112 0.3988 0.085 Uiso 1 1 calc GR . . . .
H22E H 0.4581 0.9355 0.3957 0.085 Uiso 1 1 calc GR . . . .
H22F H 0.4980 0.9610 0.4497 0.085 Uiso 1 1 calc GR . . . .
C44 C 0.5680(3) 0.3661(3) 0.33476(17) 0.0526(9) Uani 1 1 d . U . . .
H44 H 0.5504 0.3201 0.3193 0.063 Uiso 1 1 calc R . . . .
C43 C 0.5321(3) 0.3938(3) 0.38789(18) 0.0508(8) Uani 1 1 d . U . . .
H43 H 0.4911 0.3659 0.4098 0.061 Uiso 1 1 calc R . . . .
C35 C 0.8781(3) 0.3491(3) 0.2334(2) 0.0710(13) Uani 1 1 d . U . . .
H35 H 0.8201 0.3387 0.2271 0.085 Uiso 1 1 calc R . . . .
C12 C 0.6195(4) 1.1278(3) 0.06973(14) 0.0564(10) Uani 1 1 d . U . . .
H12 H 0.6713 1.1504 0.0670 0.068 Uiso 1 1 calc R . . . .
C422 C 0.7519(3) 0.4563(3) 0.49211(14) 0.0483(8) Uani 1 1 d . U . . .
H42D H 0.8168 0.4575 0.4784 0.072 Uiso 1 1 calc GR . . . .
H42E H 0.7427 0.4058 0.4733 0.072 Uiso 1 1 calc GR . . . .
H42F H 0.7557 0.4350 0.5339 0.072 Uiso 1 1 calc GR . . . .
C321 C 1.0364(3) 0.4762(4) 0.36623(17) 0.0734(13) Uani 1 1 d . U . . .
H321 H 1.1023 0.4673 0.3456 0.088 Uiso 1 1 calc R . . . .
C24 C 0.2253(3) 1.0062(3) 0.24672(17) 0.0543(9) Uani 1 1 d . U . . .
H24 H 0.1722 0.9930 0.2348 0.065 Uiso 1 1 calc R . . . .
C212 C 0.3916(3) 1.2436(3) 0.21139(15) 0.0441(7) Uani 1 1 d . U . . .
H21D H 0.3280 1.2370 0.2088 0.066 Uiso 1 1 calc GR . . . .
H21E H 0.4471 1.1954 0.1880 0.066 Uiso 1 1 calc GR . . . .
H21F H 0.3768 1.3163 0.1972 0.066 Uiso 1 1 calc GR . . . .
C23 C 0.2131(3) 1.0482(4) 0.29718(19) 0.0645(11) Uani 1 1 d . U . . .
H23 H 0.1520 1.0635 0.3200 0.077 Uiso 1 1 calc R . . . .
C413 C 0.4559(3) 0.7440(4) 0.3375(2) 0.0742(14) Uani 1 1 d . U . . .
H41A H 0.4378 0.6886 0.3332 0.111 Uiso 1 1 calc GR . . . .
H41B H 0.5057 0.7455 0.3073 0.111 Uiso 1 1 calc GR . . . .
H41C H 0.3923 0.8124 0.3340 0.111 Uiso 1 1 calc GR . . . .
C13 C 0.5537(4) 1.1527(3) 0.02308(14) 0.0594(10) Uani 1 1 d . U . . .
H13 H 0.5612 1.1921 -0.0115 0.071 Uiso 1 1 calc R . . . .
C32 C 1.0502(3) 0.3747(3) 0.2524(2) 0.0810(16) Uani 1 1 d . U . . .
H32 H 1.1088 0.3835 0.2596 0.097 Uiso 1 1 calc R . . . .
C412 C 0.4275(3) 0.7202(5) 0.4398(2) 0.114(3) Uani 1 1 d . U . . .
H41D H 0.3625 0.7872 0.4345 0.170 Uiso 1 1 calc GR . . . .
H41E H 0.4568 0.7102 0.4778 0.170 Uiso 1 1 calc GR . . . .
H41F H 0.4128 0.6620 0.4370 0.170 Uiso 1 1 calc GR . . . .
C323 C 1.0494(4) 0.3660(5) 0.3893(2) 0.110(2) Uani 1 1 d . U . . .
H32A H 1.1169 0.3234 0.4090 0.165 Uiso 1 1 calc GR . . . .
H32B H 1.0469 0.3319 0.3571 0.165 Uiso 1 1 calc GR . . . .
H32C H 0.9927 0.3723 0.4164 0.165 Uiso 1 1 calc GR . . . .
C322 C 1.0239(4) 0.5330(7) 0.4167(2) 0.122(3) Uani 1 1 d . U . . .
H32D H 0.9623 0.5383 0.4392 0.183 Uiso 1 1 calc GR . . . .
H32E H 1.0147 0.6039 0.4027 0.183 Uiso 1 1 calc GR . . . .
H32F H 1.0864 0.4938 0.4410 0.183 Uiso 1 1 calc GR . . . .
C34 C 0.9781(4) 0.2804(4) 0.2146(3) 0.116(3) Uani 1 1 d . U . . .
H34 H 0.9870 0.2239 0.1955 0.139 Uiso 1 1 calc R . . . .
C33 C 1.0644(4) 0.2935(4) 0.2234(4) 0.117(3) Uani 1 1 d . U . . .
H33 H 1.1317 0.2476 0.2098 0.141 Uiso 1 1 calc R . . . .
C312 C 0.9593(9) 0.6479(8) 0.2127(4) 0.065(3) Uani 0.406(9) 1 d D U P A 1
H31A H 0.9629 0.5896 0.1951 0.097 Uiso 0.406(9) 1 calc R . P A 1
H31B H 0.8861 0.7018 0.2151 0.097 Uiso 0.406(9) 1 calc R . P A 1
H31C H 0.9990 0.6788 0.1892 0.097 Uiso 0.406(9) 1 calc R . P A 1
C311 C 1.0058(10) 0.6066(10) 0.2729(4) 0.054(3) Uani 0.406(9) 1 d D U P A 1
H311 H 1.0793 0.5491 0.2702 0.065 Uiso 0.406(9) 1 calc R . P A 1
C313 C 1.0056(16) 0.6886(13) 0.3058(7) 0.080(5) Uani 0.406(9) 1 d D U P A 1
H31D H 1.0369 0.6546 0.3438 0.121 Uiso 0.406(9) 1 calc R . P A 1
H31E H 1.0463 0.7205 0.2844 0.121 Uiso 0.406(9) 1 calc R . P A 1
H31F H 0.9334 0.7435 0.3103 0.121 Uiso 0.406(9) 1 calc R . P A 1
C316 C 0.9651(8) 0.7269(6) 0.2894(4) 0.053(2) Uani 0.594(9) 1 d D U P A 2
H31G H 0.9064 0.7570 0.3160 0.079 Uiso 0.594(9) 1 calc R . P A 2
H31H H 1.0312 0.6943 0.3106 0.079 Uiso 0.594(9) 1 calc R . P A 2
H31I H 0.9631 0.7830 0.2595 0.079 Uiso 0.594(9) 1 calc R . P A 2
C314 C 0.9565(5) 0.6434(5) 0.2614(3) 0.0406(15) Uani 0.594(9) 1 d D U P A 2
H314 H 0.8928 0.6840 0.2365 0.049 Uiso 0.594(9) 1 calc R . P A 2
C315 C 1.0463(5) 0.5948(5) 0.2197(3) 0.058(2) Uani 0.594(9) 1 d D U P A 2
H31J H 1.0390 0.5417 0.2024 0.086 Uiso 0.594(9) 1 calc R . P A 2
H31K H 1.0449 0.6500 0.1894 0.086 Uiso 0.594(9) 1 calc R . P A 2
H31L H 1.1130 0.5613 0.2404 0.086 Uiso 0.594(9) 1 calc R . P A 2
C122 C 0.8762(7) 0.9444(7) 0.1039(4) 0.132(5) Uani 0.708(8) 1 d D U P B 1
H12A H 0.8918 0.9967 0.1161 0.198 Uiso 0.708(8) 1 calc R . P B 1
H12B H 0.9418 0.8822 0.0964 0.198 Uiso 0.708(8) 1 calc R . P B 1
H12C H 0.8340 0.9749 0.0687 0.198 Uiso 0.708(8) 1 calc R . P B 1
C121 C 0.8157(5) 0.9121(7) 0.1511(3) 0.070(2) Uani 0.708(8) 1 d D U P B 1
H121 H 0.8663 0.8727 0.1837 0.084 Uiso 0.708(8) 1 calc R . P B 1
C123 C 0.7933(6) 0.8313(6) 0.1306(3) 0.075(2) Uani 0.708(8) 1 d D U P B 1
H12D H 0.7542 0.8091 0.1604 0.113 Uiso 0.708(8) 1 calc R . P B 1
H12E H 0.7516 0.8627 0.0952 0.113 Uiso 0.708(8) 1 calc R . P B 1
H12F H 0.8594 0.7700 0.1229 0.113 Uiso 0.708(8) 1 calc R . P B 1
C126 C 0.8285(16) 0.8723(17) 0.1268(9) 0.085(6) Uani 0.292(8) 1 d D U P B 2
H12G H 0.7728 0.8961 0.0986 0.128 Uiso 0.292(8) 1 calc R . P B 2
H12H H 0.8968 0.8382 0.1079 0.128 Uiso 0.292(8) 1 calc R . P B 2
H12I H 0.8224 0.8217 0.1577 0.128 Uiso 0.292(8) 1 calc R . P B 2
C124 C 0.8185(10) 0.9673(12) 0.1522(5) 0.046(3) Uani 0.292(8) 1 d D U P B 2
H124 H 0.8237 1.0198 0.1209 0.055 Uiso 0.292(8) 1 calc R . P B 2
C125 C 0.9056(8) 0.9291(11) 0.1960(5) 0.055(4) Uani 0.292(8) 1 d D U P B 2
H12J H 0.8998 0.9893 0.2124 0.083 Uiso 0.292(8) 1 calc R . P B 2
H12K H 0.8993 0.8784 0.2267 0.083 Uiso 0.292(8) 1 calc R . P B 2
H12L H 0.9737 0.8949 0.1769 0.083 Uiso 0.292(8) 1 calc R . P B 2
C112 C 0.6446(6) 1.2294(7) 0.1886(3) 0.084(2) Uani 0.701(6) 1 d D U P B 1
H11A H 0.5916 1.2489 0.1593 0.126 Uiso 0.701(6) 1 calc R . P B 1
H11B H 0.6144 1.2246 0.2269 0.126 Uiso 0.701(6) 1 calc R . P B 1
H11C H 0.6678 1.2832 0.1847 0.126 Uiso 0.701(6) 1 calc R . P B 1
C111 C 0.7388(4) 1.1219(5) 0.1804(2) 0.0542(13) Uani 0.701(6) 1 d D U P B 1
H111 H 0.7685 1.1286 0.1411 0.065 Uiso 0.701(6) 1 calc R . P B 1
C113 C 0.8242(8) 1.0859(9) 0.2236(4) 0.144(5) Uani 0.701(6) 1 d D U P B 1
H11D H 0.8818 1.0174 0.2163 0.217 Uiso 0.701(6) 1 calc R . P B 1
H11E H 0.8499 1.1377 0.2203 0.217 Uiso 0.701(6) 1 calc R . P B 1
H11F H 0.7965 1.0790 0.2625 0.217 Uiso 0.701(6) 1 calc R . P B 1
C116 C 0.7189(9) 1.1537(8) 0.2610(4) 0.038(2) Uani 0.299(6) 1 d D U P B 2
H11G H 0.6827 1.1239 0.2885 0.057 Uiso 0.299(6) 1 calc R . P B 2
H11H H 0.7946 1.1072 0.2639 0.057 Uiso 0.299(6) 1 calc R . P B 2
H11I H 0.7026 1.2235 0.2697 0.057 Uiso 0.299(6) 1 calc R . P B 2
C114 C 0.6832(14) 1.1637(15) 0.2010(5) 0.0542(13) Uani 0.299(6) 1 d D U P B 2
H114 H 0.6071 1.2163 0.1994 0.065 Uiso 0.299(6) 1 calc R . P B 2
C115 C 0.7377(11) 1.2101(12) 0.1562(5) 0.059(4) Uani 0.299(6) 1 d D U P B 2
H11J H 0.7127 1.2156 0.1176 0.088 Uiso 0.299(6) 1 calc R . P B 2
H11K H 0.7215 1.2804 0.1640 0.088 Uiso 0.299(6) 1 calc R . P B 2
H11L H 0.8135 1.1641 0.1583 0.088 Uiso 0.299(6) 1 calc R . P B 2
Na2 Na 1.0003(2) 0.4546(3) 0.00768(11) 0.0580(8) Uani 0.5 1 d . U P C -1
C1C3 C 1.2223(7) 0.2824(7) -0.0396(4) 0.074(2) Uiso 0.5 1 d D U P C -1
C2C3 C 1.1944(8) 0.2212(8) 0.0069(4) 0.080(3) Uiso 0.5 1 d D U P C -1
O1C3 O 1.1386(5) 0.2821(5) 0.0514(3) 0.0741(16) Uiso 0.5 1 d D U P C -1
C3C3 C 1.2094(7) 0.2874(7) 0.0915(4) 0.071(2) Uiso 0.5 1 d D U P C -1
C4C3 C 1.1420(6) 0.3806(6) 0.1206(3) 0.0562(18) Uiso 0.5 1 d D U P C -1
O2C3 O 1.1065(5) 0.4647(5) 0.0773(2) 0.0575(15) Uiso 0.5 1 d D U P C -1
C5C3 C 1.1724(8) 0.5174(8) 0.0600(4) 0.086(3) Uiso 0.5 1 d D U P C -1
C6C3 C 1.1099(9) 0.6035(9) 0.0135(4) 0.085(3) Uiso 0.5 1 d D U P C -1
O3C3 O 1.0876(6) 0.5673(6) -0.0336(3) 0.089(2) Uiso 0.5 1 d D U P C -1
C7C3 C 1.1771(10) 0.5144(11) -0.0762(5) 0.105(4) Uiso 0.5 1 d D U P C -1
C8C3 C 1.1406(8) 0.4569(8) -0.1031(4) 0.062(2) Uiso 0.5 1 d D U P C -1
O4C3 O 1.1242(5) 0.3767(5) -0.0634(3) 0.0749(17) Uiso 0.5 1 d D U P C -1
C1C4 C 0.8236(11) 0.6695(10) -0.0559(5) 0.107(4) Uiso 0.5 1 d D U P C -1
C2C4 C 0.8012(12) 0.5965(11) -0.0771(7) 0.146(6) Uiso 0.5 1 d D U P C -1
O1C4 O 0.8923(7) 0.4967(7) -0.0758(4) 0.098(3) Uiso 0.5 1 d D U P C -1
C3C4 C 0.8705(11) 0.4073(10) -0.0843(5) 0.111(4) Uiso 0.5 1 d D U P C -1
C4C4 C 0.8374(12) 0.3711(14) -0.0296(6) 0.147(6) Uiso 0.5 1 d D U P C -1
O2C4 O 0.9184(8) 0.3376(8) 0.0084(4) 0.124(3) Uiso 0.5 1 d D U P C -1
C5C4 C 0.8873(10) 0.3173(9) 0.0719(5) 0.102(4) Uiso 0.5 1 d D U P C -1
C6C4 C 0.8265(10) 0.4185(10) 0.0920(6) 0.105(4) Uiso 0.5 1 d D U P C -1
O3C4 O 0.8893(7) 0.4655(7) 0.0910(4) 0.107(3) Uiso 0.5 1 d D U P C -1
C7C4 C 0.8344(8) 0.5833(8) 0.1010(4) 0.065(3) Uiso 0.5 1 d D U P C -1
C8C4 C 0.7812(9) 0.6503(10) 0.0494(5) 0.105(4) Uiso 0.5 1 d D U P C -1
O4C4 O 0.8610(8) 0.6348(8) 0.0074(4) 0.129(3) Uiso 0.5 1 d D U P C -1
Na1 Na 0.9912(12) 0.9978(16) 0.5045(7) 0.0289(13) Uani 0.5 1 d . U P D -1
C1C2 C 1.0830(6) 0.9180(5) 0.3769(3) 0.0479(16) Uiso 0.5 1 d D U P D -1
C2C2 C 0.9811(6) 1.0198(6) 0.3627(3) 0.0601(19) Uiso 0.5 1 d D U P D -1
O1C2 O 0.9565(4) 1.0906(5) 0.4065(3) 0.0672(15) Uiso 0.5 1 d D U P D -1
C3C2 C 0.8637(7) 1.1678(8) 0.4130(5) 0.073(3) Uiso 0.5 1 d D U P D -1
C4C2 C 0.7788(6) 1.1290(7) 0.4370(3) 0.0586(19) Uiso 0.5 1 d D U P D -1
O2C2 O 0.8086(4) 1.0826(4) 0.4956(2) 0.0466(11) Uiso 0.5 1 d D U P D -1
C5C2 C 0.7675(6) 1.0281(5) 0.5183(3) 0.0464(15) Uiso 0.5 1 d D U P D -1
C6C2 C 0.8227(7) 0.9149(7) 0.5029(4) 0.064(2) Uiso 0.5 1 d D U P D -1
O3C2 O 0.9319(4) 0.8654(4) 0.5145(2) 0.0459(11) Uiso 0.5 1 d D U P D -1
C7C2 C 0.9927(5) 0.7787(5) 0.4904(3) 0.0418(14) Uiso 0.5 1 d D U P D -1
C8C2 C 1.0175(6) 0.8079(7) 0.4307(3) 0.0605(19) Uiso 0.5 1 d D U P D -1
O4C2 O 1.0710(5) 0.8697(5) 0.4307(3) 0.0687(16) Uiso 0.5 1 d D U P D -1
C1C1 C 1.2404(10) 0.9419(9) 0.5177(6) 0.115(4) Uiso 0.5 1 d D U P D -1
C2C1 C 1.2465(6) 0.8363(6) 0.5350(4) 0.0572(18) Uiso 0.5 1 d D U P D -1
O1C1 O 1.1487(5) 0.8525(5) 0.5567(3) 0.0790(19) Uiso 0.5 1 d D U P D -1
C3C1 C 1.1409(9) 0.8412(10) 0.6145(5) 0.101(4) Uiso 0.5 1 d D U P D -1
C4C1 C 1.0346(6) 0.8997(6) 0.6400(3) 0.0573(18) Uiso 0.5 1 d D U P D -1
O2C1 O 0.9679(3) 0.9910(3) 0.61025(19) 0.0416(10) Uiso 0.5 1 d D U P D -1
C5C1 C 0.9687(8) 1.0709(7) 0.6308(4) 0.069(2) Uiso 0.5 1 d D U P D -1
C6C1 C 0.9201(6) 1.1764(6) 0.5801(3) 0.0553(18) Uiso 0.5 1 d D U P D -1
O3C1 O 0.9663(4) 1.1589(4) 0.5322(2) 0.0569(12) Uiso 0.5 1 d D U P D -1
C7C1 C 1.0596(9) 1.1705(11) 0.5270(5) 0.102(4) Uiso 0.5 1 d D U P D -1
C8C1 C 1.1256(7) 1.1179(6) 0.4774(3) 0.0569(19) Uiso 0.5 1 d D U P D -1
O4C1 O 1.1552(6) 1.0132(5) 0.4838(3) 0.088(2) Uiso 0.5 1 d D U P D -1

loop_
_atom_site_aniso_label
_atom_site_aniso_U_11
_atom_site_aniso_U_22
_atom_site_aniso_U_33
_atom_site_aniso_U_23
_atom_site_aniso_U_13
_atom_site_aniso_U_12
Fe1 0.02976(19) 0.02693(19) 0.02085(18) -0.00517(13) 0.00079(13) -0.01897(16)
Fe2 0.0488(3) 0.0357(2) 0.0259(2) 0.00544(16) -0.01506(17) -0.0307(2)
S1 0.0412(4) 0.0270(3) 0.0208(3) -0.0010(2) -0.0082(2) -0.0224(3)
P2 0.0316(3) 0.0336(4) 0.0335(4) -0.0136(3) 0.0057(3) -0.0224(3)
Si1 0.0342(4) 0.0251(3) 0.0227(3) -0.0027(3) -0.0040(3) -0.0171(3)
P4 0.0342(4) 0.0244(3) 0.0429(4) -0.0005(3) -0.0136(3) -0.0166(3)
Si2 0.0510(5) 0.0291(4) 0.0321(4) 0.0054(3) -0.0176(3) -0.0269(4)
P1 0.0440(4) 0.0530(5) 0.0330(4) 0.0069(3) -0.0003(3) -0.0330(4)
P3 0.0516(5) 0.0502(5) 0.0308(4) 0.0024(3) -0.0104(3) -0.0361(4)
N1 0.0359(12) 0.0401(13) 0.0260(10) -0.0094(9) 0.0026(9) -0.0271(10)
N2 0.0539(16) 0.0708(19) 0.0376(14) -0.0132(13) 0.0013(12) -0.0470(15)
C05 0.0498(17) 0.0313(14) 0.0340(14) -0.0076(11) -0.0114(12) -0.0234(13)
C04 0.0468(16) 0.0371(15) 0.0288(13) -0.0090(11) -0.0106(11) -0.0228(13)
N3 0.0717(18) 0.0610(17) 0.0279(12) 0.0061(11) -0.0169(12) -0.0541(16)
C06 0.0442(15) 0.0263(12) 0.0277(12) -0.0014(10) -0.0129(11) -0.0187(12)
C16 0.0476(16) 0.0261(13) 0.0292(13) -0.0018(10) -0.0068(11) -0.0173(12)
C01 0.0385(14) 0.0295(12) 0.0198(11) -0.0031(9) -0.0066(9) -0.0202(11)
C41 0.0353(14) 0.0241(13) 0.0506(17) 0.0020(11) -0.0129(12) -0.0183(11)
C221 0.0444(16) 0.0402(16) 0.0352(14) -0.0182(12) 0.0146(12) -0.0268(13)
C03 0.0423(15) 0.0306(13) 0.0227(12) -0.0007(10) -0.0125(10) -0.0168(12)
C11 0.0612(18) 0.0365(15) 0.0261(13) 0.0005(11) -0.0009(12) -0.0313(14)
C02 0.0383(14) 0.0285(12) 0.0191(11) -0.0030(9) -0.0044(9) -0.0186(11)
N4 0.119(3) 0.091(2) 0.0336(14) 0.0001(15) -0.0151(16) -0.088(2)
C46 0.0537(17) 0.0292(14) 0.0402(15) 0.0087(11) -0.0225(13) -0.0271(13)
C15 0.066(2) 0.0317(15) 0.0310(14) -0.0048(12) -0.0097(13) -0.0204(15)
C223 0.0498(17) 0.0468(17) 0.0314(14) -0.0138(13) 0.0046(12) -0.0312(15)
C26 0.0384(14) 0.0332(14) 0.0399(15) -0.0048(12) -0.0021(11) -0.0244(12)
C36 0.0547(18) 0.0274(14) 0.060(2) 0.0020(13) -0.0248(16) -0.0196(14)
C45 0.083(3) 0.053(2) 0.0432(18) 0.0037(15) -0.0188(17) -0.053(2)
C211 0.0351(14) 0.0321(14) 0.0483(17) -0.0142(12) 0.0028(12) -0.0176(12)
C14 0.085(3) 0.0432(18) 0.0262(14) 0.0018(13) -0.0159(15) -0.0292(18)
C42 0.0424(17) 0.0396(17) 0.069(2) -0.0153(16) 0.0064(15) -0.0262(14)
C21 0.0380(15) 0.0445(17) 0.0476(17) -0.0135(14) 0.0045(12) -0.0304(14)
C421 0.0354(14) 0.0410(16) 0.0404(15) -0.0055(12) 0.0022(12) -0.0228(13)
C411 0.0390(17) 0.0244(15) 0.129(4) -0.0142(19) -0.032(2) -0.0080(13)
C31 0.0515(18) 0.0300(15) 0.071(2) 0.0024(15) -0.0255(17) -0.0166(14)
C25 0.0409(16) 0.0423(17) 0.0489(17) -0.0080(14) -0.0078(13) -0.0265(14)
C22 0.0509(19) 0.081(3) 0.055(2) -0.0285(19) 0.0158(16) -0.0468(19)
C423 0.056(2) 0.064(2) 0.050(2) -0.0135(17) -0.0041(16) -0.0382(19)
C213 0.0488(19) 0.0430(19) 0.064(2) -0.0219(17) 0.0043(16) -0.0118(16)
C222 0.095(3) 0.0427(18) 0.0442(18) -0.0162(15) 0.0314(19) -0.043(2)
C44 0.072(2) 0.0473(19) 0.063(2) -0.0021(16) -0.0191(18) -0.0466(18)
C43 0.0510(19) 0.0447(18) 0.075(2) -0.0147(17) 0.0020(17) -0.0355(16)
C35 0.067(2) 0.0292(17) 0.112(4) -0.018(2) -0.038(2) -0.0109(17)
C12 0.106(3) 0.058(2) 0.0287(15) 0.0019(14) -0.0027(17) -0.060(2)
C422 0.0509(19) 0.0509(19) 0.0320(15) 0.0102(13) -0.0029(13) -0.0194(16)
C321 0.0437(19) 0.135(4) 0.044(2) 0.007(2) -0.0117(16) -0.048(2)
C24 0.0485(19) 0.072(3) 0.064(2) -0.0152(19) -0.0016(16) -0.0444(19)
C212 0.0450(17) 0.0359(16) 0.0531(19) -0.0086(14) -0.0107(14) -0.0181(14)
C23 0.051(2) 0.102(3) 0.072(3) -0.032(2) 0.0172(18) -0.057(2)
C413 0.0344(18) 0.078(3) 0.092(3) 0.048(2) -0.0192(18) -0.0269(19)
C13 0.107(3) 0.059(2) 0.0274(15) 0.0049(14) -0.0114(17) -0.053(2)
C32 0.046(2) 0.042(2) 0.140(5) -0.024(2) -0.034(2) -0.0008(17)
C412 0.046(2) 0.137(5) 0.081(3) -0.058(3) -0.014(2) 0.033(3)
C323 0.048(2) 0.145(5) 0.087(4) 0.073(3) -0.026(2) -0.028(3)
C322 0.054(3) 0.265(8) 0.048(2) -0.047(4) -0.006(2) -0.068(4)
C34 0.061(3) 0.046(2) 0.230(7) -0.062(4) -0.041(4) 0.002(2)
C33 0.052(2) 0.056(3) 0.230(7) -0.064(4) -0.044(3) 0.005(2)
C312 0.065(7) 0.051(6) 0.062(5) 0.001(4) 0.018(5) -0.019(5)
C311 0.054(6) 0.062(7) 0.062(5) -0.013(4) 0.010(5) -0.040(6)
C313 0.123(15) 0.074(10) 0.085(9) -0.025(8) 0.032(9) -0.080(10)
C316 0.058(5) 0.039(4) 0.068(5) -0.004(3) 0.003(3) -0.029(4)
C314 0.039(3) 0.040(3) 0.036(3) 0.002(2) 0.007(2) -0.017(3)
C315 0.059(4) 0.053(4) 0.051(4) -0.005(3) 0.027(3) -0.022(3)
C122 0.102(6) 0.093(6) 0.155(8) 0.002(5) 0.096(6) -0.029(5)
C121 0.050(3) 0.070(5) 0.075(5) 0.009(3) 0.024(3) -0.026(3)
C123 0.062(4) 0.081(5) 0.066(4) -0.032(4) 0.025(3) -0.017(3)
C126 0.064(10) 0.107(14) 0.098(13) -0.066(11) 0.038(9) -0.042(10)
C124 0.055(5) 0.055(7) 0.040(6) 0.002(5) 0.007(4) -0.039(6)
C125 0.026(5) 0.066(9) 0.060(7) -0.011(6) 0.013(4) -0.013(5)
C112 0.122(5) 0.116(5) 0.083(5) -0.055(4) 0.047(4) -0.106(5)
C111 0.074(4) 0.081(3) 0.039(3) 0.008(2) -0.001(2) -0.066(3)
C113 0.189(9) 0.208(10) 0.129(7) 0.092(7) -0.094(7) -0.188(8)
C116 0.062(7) 0.037(5) 0.034(4) 0.002(4) -0.007(4) -0.040(5)
C114 0.074(4) 0.081(3) 0.039(3) 0.008(2) -0.001(2) -0.066(3)
C115 0.084(9) 0.088(9) 0.037(5) 0.003(6) -0.002(6) -0.069(8)
Na2 0.0356(12) 0.098(3) 0.0294(13) -0.0037(15) 0.0006(10) -0.0246(16)
Na1 0.022(4) 0.0501(17) 0.028(4) -0.015(3) 0.006(2) -0.025(3)

loop_
_atom_type_symbol
_atom_type_description
_atom_type_scat_dispersion_real
_atom_type_scat_dispersion_imag
_atom_type_scat_source
C C 0.0033 0.0016 'International Tables Vol C Tables 4.2.6.8 and 6.1.1.4'
H H 0.0000 0.0000 'International Tables Vol C Tables 4.2.6.8 and 6.1.1.4'
O O 0.0106 0.0060 'International Tables Vol C Tables 4.2.6.8 and 6.1.1.4'
Na Na 0.0362 0.0249 'International Tables Vol C Tables 4.2.6.8 and 6.1.1.4'
Si Si 0.0817 0.0704 'International Tables Vol C Tables 4.2.6.8 and 6.1.1.4'
P P 0.1023 0.0942 'International Tables Vol C Tables 4.2.6.8 and 6.1.1.4'
S S 0.1246 0.1234 'International Tables Vol C Tables 4.2.6.8 and 6.1.1.4'
Fe Fe 0.3463 0.8444 'International Tables Vol C Tables 4.2.6.8 and 6.1.1.4'
N N 0.0061 0.0033 'International Tables Vol C Tables 4.2.6.8 and 6.1.1.4'

loop_
_geom_angle_atom_site_label_1
_geom_angle_atom_site_label_2
_geom_angle_atom_site_label_3
_geom_angle
P2 Fe1 S1 118.35(3)
Si1 Fe1 S1 82.52(3)
Si1 Fe1 P2 82.43(3)
P1 Fe1 S1 123.40(3)
P1 Fe1 P2 113.06(3)
P1 Fe1 Si1 82.27(3)
N1 Fe1 S1 97.03(8)
N1 Fe1 P2 98.83(7)
N1 Fe1 Si1 178.72(8)
N1 Fe1 P1 97.02(8)
P4 Fe2 S1 106.05(3)
P4 Fe2 Si2 82.48(3)
Si2 Fe2 S1 85.91(3)
P3 Fe2 S1 101.72(3)
P3 Fe2 P4 147.72(4)
P3 Fe2 Si2 83.42(3)
N3 Fe2 S1 90.58(9)
N3 Fe2 P4 96.85(9)
N3 Fe2 Si2 176.08(10)
N3 Fe2 P3 99.03(10)
Fe1 S1 Fe2 140.42(3)
C01 S1 Fe1 112.01(9)
C01 S1 Fe2 107.48(9)
C221 P2 Fe1 118.92(10)
C221 P2 C211 99.42(13)
C211 P2 Fe1 122.89(10)
C21 P2 Fe1 109.97(10)
C21 P2 C221 102.91(14)
C21 P2 C211 99.51(14)
C16 Si1 Fe1 112.28(10)
C16 Si1 C26 112.96(13)
C02 Si1 Fe1 111.36(9)
C02 Si1 C16 107.89(12)
C02 Si1 C26 103.01(12)
C26 Si1 Fe1 108.98(9)
C41 P4 Fe2 113.54(11)
C41 P4 C421 100.75(14)
C41 P4 C411 100.40(14)
C421 P4 Fe2 117.64(10)
C421 P4 C411 102.14(19)
C411 P4 Fe2 119.42(15)
C06 Si2 Fe2 109.56(9)
C06 Si2 C46 105.74(13)
C06 Si2 C36 108.65(14)
C46 Si2 Fe2 112.15(10)
C46 Si2 C36 109.08(15)
C36 Si2 Fe2 111.45(10)
C11 P1 Fe1 114.95(10)
C11 P1 C121 96.9(3)
C11 P1 C111 103.12(19)
C11 P1 C114 101.3(4)
C121 P1 Fe1 109.6(2)
C124 P1 Fe1 127.1(5)
C124 P1 C11 101.2(4)
C124 P1 C114 99.6(7)
C111 P1 Fe1 127.99(18)
C111 P1 C121 99.0(3)
C114 P1 Fe1 109.0(3)
C31 P3 Fe2 113.53(13)
C31 P3 C321 99.7(2)
C31 P3 C311 100.2(4)
C31 P3 C314 102.8(2)
C321 P3 Fe2 117.91(14)
C321 P3 C314 108.6(3)
C311 P3 Fe2 131.2(4)
C311 P3 C321 88.1(4)
C314 P3 Fe2 112.6(2)
N2 N1 Fe1 178.1(2)
C04 C05 H05 119.2
C04 C05 C06 121.7(3)
C06 C05 H05 119.2
C05 C04 H04 120.1
C05 C04 C03 119.8(2)
C03 C04 H04 120.1
N4 N3 Fe2 177.6(3)
C05 C06 Si2 125.9(2)
C01 C06 Si2 116.78(18)
C01 C06 C05 117.2(2)
C11 C16 Si1 113.6(2)
C15 C16 Si1 127.5(3)
C15 C16 C11 118.8(3)
C06 C01 S1 119.77(19)
C06 C01 C02 122.3(2)
C02 C01 S1 117.88(19)
C46 C41 P4 114.7(2)
C42 C41 P4 124.6(3)
C42 C41 C46 120.5(3)
P2 C221 H221 108.3
C223 C221 P2 111.2(2)
C223 C221 H221 108.3
C222 C221 P2 110.5(2)
C222 C221 H221 108.3
C222 C221 C223 110.2(3)
C04 C03 H03 119.4
C04 C03 C02 121.3(2)
C02 C03 H03 119.4
C16 C11 P1 115.0(2)
C12 C11 P1 124.9(3)
C12 C11 C16 120.1(3)
C01 C02 Si1 113.03(17)
C03 C02 Si1 129.1(2)
C03 C02 C01 117.6(2)
C41 C46 Si2 113.4(2)
C41 C46 C45 117.9(3)
C45 C46 Si2 128.7(3)
C16 C15 H15 119.6
C14 C15 C16 120.7(3)
C14 C15 H15 119.6
C221 C223 H22A 109.5
C221 C223 H22B 109.5
C221 C223 H22C 109.5
H22A C223 H22B 109.5
H22A C223 H22C 109.5
H22B C223 H22C 109.5
C21 C26 Si1 115.1(2)
C25 C26 Si1 126.7(2)
C25 C26 C21 117.5(3)
C31 C36 Si2 113.8(3)
C31 C36 C35 118.2(4)
C35 C36 Si2 128.0(3)
C46 C45 H45 119.7
C46 C45 C44 120.6(3)
C44 C45 H45 119.7
P2 C211 H211 107.0
C213 C211 P2 115.8(2)
C213 C211 H211 107.0
C212 C211 P2 111.4(2)
C212 C211 H211 107.0
C212 C211 C213 108.2(3)
C15 C14 H14 119.8
C13 C14 C15 120.5(3)
C13 C14 H14 119.8
C41 C42 H42 119.7
C43 C42 C41 120.6(3)
C43 C42 H42 119.7
C26 C21 P2 113.9(2)
C22 C21 P2 125.1(2)
C22 C21 C26 121.0(3)
P4 C421 H421 107.3
C423 C421 P4 112.2(2)
C423 C421 H421 107.3
C422 C421 P4 112.4(2)
C422 C421 H421 107.3
C422 C421 C423 110.1(3)
P4 C411 H411 105.5
C413 C411 P4 111.8(3)
C413 C411 H411 105.5
C412 C411 P4 118.6(3)
C412 C411 H411 105.5
C412 C411 C413 109.0(3)
C36 C31 P3 115.5(3)
C36 C31 C32 120.8(3)
C32 C31 P3 123.7(3)
C26 C25 H25 119.5
C24 C25 C26 121.1(3)
C24 C25 H25 119.5
C21 C22 H22 119.8
C23 C22 C21 120.5(3)
C23 C22 H22 119.8
C421 C423 H42A 109.5
C421 C423 H42B 109.5
C421 C423 H42C 109.5
H42A C423 H42B 109.5
H42A C423 H42C 109.5
H42B C423 H42C 109.5
C211 C213 H21A 109.5
C211 C213 H21B 109.5
C211 C213 H21C 109.5
H21A C213 H21B 109.5
H21A C213 H21C 109.5
H21B C213 H21C 109.5
C221 C222 H22D 109.5
C221 C222 H22E 109.5
C221 C222 H22F 109.5
H22D C222 H22E 109.5
H22D C222 H22F 109.5
H22E C222 H22F 109.5
C45 C44 H44 119.6
C43 C44 C45 120.8(3)
C43 C44 H44 119.6
C42 C43 H43 120.2
C44 C43 C42 119.5(3)
C44 C43 H43 120.2
C36 C35 H35 119.9
C34 C35 C36 120.1(4)
C34 C35 H35 119.9
C11 C12 H12 120.3
C13 C12 C11 119.3(4)
C13 C12 H12 120.3
C421 C422 H42D 109.5
C421 C422 H42E 109.5
C421 C422 H42F 109.5
H42D C422 H42E 109.5
H42D C422 H42F 109.5
H42E C422 H42F 109.5
P3 C321 H321 107.9
C323 C321 P3 111.7(3)
C323 C321 H321 107.9
C322 C321 P3 112.8(4)
C322 C321 H321 107.9
C322 C321 C323 108.4(5)
C25 C24 H24 119.8
C23 C24 C25 120.4(3)
C23 C24 H24 119.8
C211 C212 H21D 109.5
C211 C212 H21E 109.5
C211 C212 H21F 109.5
H21D C212 H21E 109.5
H21D C212 H21F 109.5
H21E C212 H21F 109.5
C22 C23 C24 119.6(3)
C22 C23 H23 120.2
C24 C23 H23 120.2
C411 C413 H41A 109.5
C411 C413 H41B 109.5
C411 C413 H41C 109.5
H41A C413 H41B 109.5
H41A C413 H41C 109.5
H41B C413 H41C 109.5
C14 C13 C12 120.6(3)
C14 C13 H13 119.7
C12 C13 H13 119.7
C31 C32 H32 119.4
C33 C32 C31 121.1(4)
C33 C32 H32 119.4
C411 C412 H41D 109.5
C411 C412 H41E 109.5
C411 C412 H41F 109.5
H41D C412 H41E 109.5
H41D C412 H41F 109.5
H41E C412 H41F 109.5
C321 C323 H32A 109.5
C321 C323 H32B 109.5
C321 C323 H32C 109.5
H32A C323 H32B 109.5
H32A C323 H32C 109.5
H32B C323 H32C 109.5
C321 C322 H32D 109.5
C321 C322 H32E 109.5
C321 C322 H32F 109.5
H32D C322 H32E 109.5
H32D C322 H32F 109.5
H32E C322 H32F 109.5
C35 C34 H34 119.4
C33 C34 C35 121.1(4)
C33 C34 H34 119.4
C32 C33 C34 118.6(5)
C32 C33 H33 120.7
C34 C33 H33 120.7
H31A C312 H31B 109.5
H31A C312 H31C 109.5
H31B C312 H31C 109.5
C311 C312 H31A 109.5
C311 C312 H31B 109.5
C311 C312 H31C 109.5
P3 C311 H311 108.9
C312 C311 P3 106.6(7)
C312 C311 H311 108.9
C313 C311 P3 107.9(9)
C313 C311 C312 115.5(11)
C313 C311 H311 108.9
C311 C313 H31D 109.5
C311 C313 H31E 109.5
C311 C313 H31F 109.5
H31D C313 H31E 109.5
H31D C313 H31F 109.5
H31E C313 H31F 109.5
H31G C316 H31H 109.5
H31G C316 H31I 109.5
H31H C316 H31I 109.5
C314 C316 H31G 109.5
C314 C316 H31H 109.5
C314 C316 H31I 109.5
P3 C314 H314 104.7
C316 C314 P3 113.3(5)
C316 C314 H314 104.7
C315 C314 P3 117.0(5)
C315 C314 C316 111.1(6)
C315 C314 H314 104.7
C314 C315 H31J 109.5
C314 C315 H31K 109.5
C314 C315 H31L 109.5
H31J C315 H31K 109.5
H31J C315 H31L 109.5
H31K C315 H31L 109.5
H12A C122 H12B 109.5
H12A C122 H12C 109.5
H12B C122 H12C 109.5
C121 C122 H12A 109.5
C121 C122 H12B 109.5
C121 C122 H12C 109.5
P1 C121 H121 105.5
C122 C121 P1 118.5(6)
C122 C121 H121 105.5
C122 C121 C123 107.8(8)
C123 C121 P1 113.1(4)
C123 C121 H121 105.5
C121 C123 H12D 109.5
C121 C123 H12E 109.5
C121 C123 H12F 109.5
H12D C123 H12E 109.5
H12D C123 H12F 109.5
H12E C123 H12F 109.5
H12G C126 H12H 109.5
H12G C126 H12I 109.5
H12H C126 H12I 109.5
C124 C126 H12G 109.5
C124 C126 H12H 109.5
C124 C126 H12I 109.5
P1 C124 H124 110.1
C126 C124 P1 105.5(9)
C126 C124 H124 110.1
C125 C124 P1 112.2(8)
C125 C124 C126 108.9(13)
C125 C124 H124 110.1
C124 C125 H12J 109.5
C124 C125 H12K 109.5
C124 C125 H12L 109.5
H12J C125 H12K 109.5
H12J C125 H12L 109.5
H12K C125 H12L 109.5
H11A C112 H11B 109.5
H11A C112 H11C 109.5
H11B C112 H11C 109.5
C111 C112 H11A 109.5
C111 C112 H11B 109.5
C111 C112 H11C 109.5
P1 C111 H111 108.2
C112 C111 P1 109.1(4)
C112 C111 H111 108.2
C113 C111 P1 110.0(4)
C113 C111 C112 113.1(7)
C113 C111 H111 108.2
C111 C113 H11D 109.5
C111 C113 H11E 109.5
C111 C113 H11F 109.5
H11D C113 H11E 109.5
H11D C113 H11F 109.5
H11E C113 H11F 109.5
H11G C116 H11H 109.5
H11G C116 H11I 109.5
H11H C116 H11I 109.5
C114 C116 H11G 109.5
C114 C116 H11H 109.5
C114 C116 H11I 109.5
P1 C114 H114 106.3
C116 C114 P1 111.6(9)
C116 C114 H114 106.3
C116 C114 C115 111.5(9)
C115 C114 P1 114.3(11)
C115 C114 H114 106.3
C114 C115 H11J 109.5
C114 C115 H11K 109.5
C114 C115 H11L 109.5
H11J C115 H11K 109.5
H11J C115 H11L 109.5
H11K C115 H11L 109.5
O1C3 Na2 O3C3 107.6(2)
O1C3 Na2 O2C4 77.6(3)
O2C3 Na2 O1C3 65.5(2)
O2C3 Na2 O3C3 67.4(2)
O2C3 Na2 O1C4 161.7(3)
O2C3 Na2 O2C4 131.7(3)
O2C3 Na2 O3C4 81.4(3)
O2C3 Na2 O4C4 95.2(3)
O4C3 Na2 O1C3 71.2(2)
O4C3 Na2 O2C3 101.7(2)
O4C3 Na2 O3C3 68.4(2)
O4C3 Na2 O1C4 77.2(3)
O4C3 Na2 O2C4 94.4(3)
O4C3 Na2 O3C4 158.2(3)
O4C3 Na2 O4C4 130.4(3)
O1C4 Na2 O1C3 129.3(3)
O1C4 Na2 O3C3 95.7(3)
O1C4 Na2 O2C4 66.3(3)
O1C4 Na2 O4C4 72.9(3)
O2C4 Na2 O3C3 158.1(3)
O3C4 Na2 O1C3 91.2(3)
O3C4 Na2 O3C3 131.0(3)
O3C4 Na2 O1C4 106.5(3)
O3C4 Na2 O2C4 68.8(3)
O3C4 Na2 O4C4 70.0(3)
O4C4 Na2 O1C3 155.4(3)
O4C4 Na2 O3C3 76.1(3)
O4C4 Na2 O2C4 108.2(3)
C2C3 C1C3 O4C3 108.8(7)
O1C3 C2C3 C1C3 111.6(8)
C2C3 O1C3 Na2 108.9(5)
C2C3 O1C3 C3C3 112.1(7)
C3C3 O1C3 Na2 115.0(5)
C4C3 C3C3 O1C3 104.9(7)
O2C3 C4C3 C3C3 105.0(7)
C4C3 O2C3 Na2 113.4(5)
C4C3 O2C3 C5C3 118.3(6)
C5C3 O2C3 Na2 120.6(5)
C6C3 C5C3 O2C3 103.3(8)
O3C3 C6C3 C5C3 113.9(9)
C6C3 O3C3 Na2 107.0(6)
C6C3 O3C3 C7C3 117.8(8)
C7C3 O3C3 Na2 113.5(6)
C8C3 C7C3 O3C3 102.0(9)
C7C3 C8C3 O4C3 114.5(8)
C1C3 O4C3 Na2 113.4(5)
C8C3 O4C3 Na2 110.9(5)
C8C3 O4C3 C1C3 114.9(7)
C2C4 C1C4 O4C4 112.8(11)
C1C4 C2C4 O1C4 110.7(12)
C2C4 O1C4 Na2 112.2(8)
C2C4 O1C4 C3C4 114.1(10)
C3C4 O1C4 Na2 112.8(7)
C4C4 C3C4 O1C4 108.0(11)
O2C4 C4C4 C3C4 106.5(12)
C4C4 O2C4 Na2 116.9(9)
C4C4 O2C4 C5C4 112.9(10)
C5C4 O2C4 Na2 105.8(7)
C6C4 C5C4 O2C4 107.8(9)
O3C4 C6C4 C5C4 108.3(10)
C6C4 O3C4 Na2 117.2(7)
C6C4 O3C4 C7C4 116.7(8)
C7C4 O3C4 Na2 106.0(5)
C8C4 C7C4 O3C4 110.0(8)
O4C4 C8C4 C7C4 105.5(9)
C1C4 O4C4 Na2 103.5(7)
C8C4 O4C4 Na2 116.1(7)
C8C4 O4C4 C1C4 115.6(9)
O1C2 Na1 C3C2 25.6(3)
O1C2 Na1 C5C2 91.8(6)
O1C2 Na1 O4C2 68.6(4)
O1C2 Na1 O1C1 134.7(5)
O1C2 Na1 O2C1 152.7(9)
O1C2 Na1 C6C1 103.9(7)
O1C2 Na1 O4C1 79.4(4)
C3C2 Na1 C5C2 72.9(5)
C3C2 Na1 C6C1 85.4(6)
O2C2 Na1 O1C2 75.1(6)
O2C2 Na1 C3C2 53.0(5)
O2C2 Na1 C5C2 21.74(19)
O2C2 Na1 O3C2 70.9(4)
O2C2 Na1 O4C2 108.7(7)
O2C2 Na1 O1C1 147.0(6)
O2C2 Na1 O2C1 88.3(4)
O2C2 Na1 C6C1 77.3(5)
O2C2 Na1 O3C1 85.3(7)
O2C2 Na1 O4C1 146.1(9)
C5C2 Na1 C6C1 86.3(4)
O3C2 Na1 O1C2 108.7(7)
O3C2 Na1 C3C2 107.3(6)
O3C2 Na1 C5C2 51.2(3)
O3C2 Na1 O4C2 66.3(5)
O3C2 Na1 O1C1 83.7(6)
O3C2 Na1 O2C1 85.4(4)
O3C2 Na1 C6C1 125.8(4)
O3C2 Na1 O4C1 139.7(9)
O4C2 Na1 C3C2 90.0(6)
O4C2 Na1 C5C2 103.1(6)
O4C2 Na1 C6C1 167.9(5)
O1C1 Na1 C3C2 159.4(4)
O1C1 Na1 C5C2 126.0(6)
O1C1 Na1 O4C2 78.3(6)
O1C1 Na1 C6C1 102.6(6)
O1C1 Na1 O4C1 65.7(4)
O2C1 Na1 C3C2 128.7(7)
O2C1 Na1 C5C2 78.8(3)
O2C1 Na1 O4C2 138.4(9)
O2C1 Na1 O1C1 68.4(5)
O2C1 Na1 C6C1 50.4(4)
O2C1 Na1 O4C1 105.2(7)
O3C1 Na1 O1C2 86.3(6)
O3C1 Na1 C3C2 73.6(6)
O3C1 Na1 C5C2 100.2(6)
O3C1 Na1 O3C2 146.7(5)
O3C1 Na1 O4C2 145.9(5)
O3C1 Na1 O1C1 107.1(7)
O3C1 Na1 O2C1 70.5(5)
O3C1 Na1 C6C1 22.1(2)
O3C1 Na1 O4C1 71.0(4)
O4C1 Na1 C3C2 96.1(5)
O4C1 Na1 C5C2 167.8(9)
O4C1 Na1 O4C2 81.7(4)
O4C1 Na1 C6C1 87.6(5)
O4C2 C1C2 C2C2 107.5(6)
O1C2 C2C2 C1C2 111.2(6)
C2C2 O1C2 Na1 113.1(6)
C3C2 O1C2 Na1 100.2(7)
C3C2 O1C2 C2C2 123.0(8)
O1C2 C3C2 Na1 54.2(6)
O1C2 C3C2 C4C2 113.3(8)
C4C2 C3C2 Na1 81.0(6)
O2C2 C4C2 C3C2 105.2(7)
C4C2 O2C2 Na1 110.1(5)
C5C2 O2C2 Na1 113.9(6)
C5C2 O2C2 C4C2 115.3(6)
O2C2 C5C2 Na1 44.3(5)
O2C2 C5C2 C6C2 113.4(6)
C6C2 C5C2 Na1 81.1(6)
O3C2 C6C2 C5C2 110.9(6)
C6C2 O3C2 Na1 109.8(6)
C7C2 O3C2 Na1 116.0(5)
C7C2 O3C2 C6C2 116.9(6)
O3C2 C7C2 C8C2 110.1(6)
O4C2 C8C2 C7C2 108.9(6)
C1C2 O4C2 Na1 112.7(6)
C1C2 O4C2 C8C2 115.0(6)
C8C2 O4C2 Na1 111.1(5)
O4C1 C1C1 C2C1 114.8(10)
O1C1 C2C1 C1C1 107.4(8)
C2C1 O1C1 Na1 117.5(6)
C3C1 O1C1 Na1 115.2(6)
C3C1 O1C1 C2C1 115.1(8)
O1C1 C3C1 C4C1 117.5(9)
O2C1 C4C1 C3C1 117.0(7)
C4C1 O2C1 Na1 114.1(6)
C4C1 O2C1 C5C1 109.8(6)
C5C1 O2C1 Na1 113.9(6)
O2C1 C5C1 C6C1 108.0(7)
C5C1 C6C1 Na1 79.9(5)
O3C1 C6C1 Na1 45.3(5)
O3C1 C6C1 C5C1 113.1(7)
C6C1 O3C1 Na1 112.6(6)
C6C1 O3C1 C7C1 114.1(7)
C7C1 O3C1 Na1 113.3(6)
O3C1 C7C1 C8C1 110.1(9)
O4C1 C8C1 C7C1 112.7(8)
C1C1 O4C1 Na1 115.4(8)
C8C1 O4C1 Na1 106.0(7)
C8C1 O4C1 C1C1 120.2(9)

loop_
_geom_bond_atom_site_label_1
_geom_bond_atom_site_label_2
_geom_bond_distance
Fe1 S1 2.2893(7)
Fe1 P2 2.2598(8)
Fe1 Si1 2.2580(8)
Fe1 P1 2.2164(8)
Fe1 N1 1.804(2)
Fe2 S1 2.3744(7)
Fe2 P4 2.2015(9)
Fe2 Si2 2.2366(8)
Fe2 P3 2.1994(10)
Fe2 N3 1.819(3)
S1 C01 1.789(2)
P2 C221 1.867(3)
P2 C211 1.891(3)
P2 C21 1.846(3)
Si1 C16 1.903(3)
Si1 C02 1.881(3)
Si1 C26 1.907(3)
P4 C41 1.844(3)
P4 C421 1.866(3)
P4 C411 1.882(3)
Si2 C06 1.884(3)
Si2 C46 1.888(3)
Si2 C36 1.890(4)
P1 C11 1.841(3)
P1 C121 1.954(8)
P1 C124 1.765(12)
P1 C111 1.843(5)
P1 C114 2.088(16)
P3 C31 1.849(4)
P3 C321 1.859(4)
P3 C311 1.851(10)
P3 C314 1.876(6)
N1 N2 1.124(3)
C05 H05 0.9500
C05 C04 1.383(4)
C05 C06 1.405(4)
C04 H04 0.9500
C04 C03 1.389(4)
N3 N4 1.119(4)
C06 C01 1.402(4)
C16 C11 1.402(4)
C16 C15 1.401(4)
C01 C02 1.415(4)
C41 C46 1.398(5)
C41 C42 1.399(4)
C221 H221 1.0000
C221 C223 1.529(4)
C221 C222 1.512(5)
C03 H03 0.9500
C03 C02 1.396(3)
C11 C12 1.403(4)
C46 C45 1.403(4)
C15 H15 0.9500
C15 C14 1.382(5)
C223 H22A 0.9800
C223 H22B 0.9800
C223 H22C 0.9800
C26 C21 1.407(4)
C26 C25 1.393(4)
C36 C31 1.389(5)
C36 C35 1.413(5)
C45 H45 0.9500
C45 C44 1.403(5)
C211 H211 1.0000
C211 C213 1.544(4)
C211 C212 1.512(4)
C14 H14 0.9500
C14 C13 1.368(6)
C42 H42 0.9500
C42 C43 1.387(5)
C21 C22 1.387(4)
C421 H421 1.0000
C421 C423 1.540(5)
C421 C422 1.516(4)
C411 H411 1.0000
C411 C413 1.482(6)
C411 C412 1.480(8)
C31 C32 1.405(6)
C25 H25 0.9500
C25 C24 1.393(5)
C22 H22 0.9500
C22 C23 1.378(5)
C423 H42A 0.9800
C423 H42B 0.9800
C423 H42C 0.9800
C213 H21A 0.9800
C213 H21B 0.9800
C213 H21C 0.9800
C222 H22D 0.9800
C222 H22E 0.9800
C222 H22F 0.9800
C44 H44 0.9500
C44 C43 1.363(5)
C43 H43 0.9500
C35 H35 0.9500
C35 C34 1.401(7)
C12 H12 0.9500
C12 C13 1.398(5)
C422 H42D 0.9800
C422 H42E 0.9800
C422 H42F 0.9800
C321 H321 1.0000
C321 C323 1.534(8)
C321 C322 1.504(7)
C24 H24 0.9500
C24 C23 1.382(5)
C212 H21D 0.9800
C212 H21E 0.9800
C212 H21F 0.9800
C23 H23 0.9500
C413 H41A 0.9800
C413 H41B 0.9800
C413 H41C 0.9800
C13 H13 0.9500
C32 H32 0.9500
C32 C33 1.382(6)
C412 H41D 0.9800
C412 H41E 0.9800
C412 H41F 0.9800
C323 H32A 0.9800
C323 H32B 0.9800
C323 H32C 0.9800
C322 H32D 0.9800
C322 H32E 0.9800
C322 H32F 0.9800
C34 H34 0.9500
C34 C33 1.391(7)
C33 H33 0.9500
C312 H31A 0.9800
C312 H31B 0.9800
C312 H31C 0.9800
C312 C311 1.519(12)
C311 H311 1.0000
C311 C313 1.522(12)
C313 H31D 0.9800
C313 H31E 0.9800
C313 H31F 0.9800
C316 H31G 0.9800
C316 H31H 0.9800
C316 H31I 0.9800
C316 C314 1.530(9)
C314 H314 1.0000
C314 C315 1.520(7)
C315 H31J 0.9800
C315 H31K 0.9800
C315 H31L 0.9800
C122 H12A 0.9800
C122 H12B 0.9800
C122 H12C 0.9800
C122 C121 1.518(8)
C121 H121 1.0000
C121 C123 1.516(10)
C123 H12D 0.9800
C123 H12E 0.9800
C123 H12F 0.9800
C126 H12G 0.9800
C126 H12H 0.9800
C126 H12I 0.9800
C126 C124 1.533(14)
C124 H124 1.0000
C124 C125 1.522(13)
C125 H12J 0.9800
C125 H12K 0.9800
C125 H12L 0.9800
C112 H11A 0.9800
C112 H11B 0.9800
C112 H11C 0.9800
C112 C111 1.541(9)
C111 H111 1.0000
C111 C113 1.501(8)
C113 H11D 0.9800
C113 H11E 0.9800
C113 H11F 0.9800
C116 H11G 0.9800
C116 H11H 0.9800
C116 H11I 0.9800
C116 C114 1.501(12)
C114 H114 1.0000
C114 C115 1.533(12)
C115 H11J 0.9800
C115 H11K 0.9800
C115 H11L 0.9800
Na2 O1C3 2.467(7)
Na2 O2C3 2.402(7)
Na2 O3C3 2.558(8)
Na2 O4C3 2.348(7)
Na2 O1C4 2.424(9)
Na2 O2C4 2.497(11)
Na2 O3C4 2.415(9)
Na2 O4C4 2.432(10)
C1C3 C2C3 1.458(11)
C1C3 O4C3 1.497(10)
C2C3 O1C3 1.420(9)
O1C3 C3C3 1.485(10)
C3C3 C4C3 1.481(9)
C4C3 O2C3 1.373(8)
O2C3 C5C3 1.489(10)
C5C3 C6C3 1.491(11)
C6C3 O3C3 1.418(10)
O3C3 C7C3 1.542(11)
C7C3 C8C3 1.423(12)
C8C3 O4C3 1.477(10)
C1C4 C2C4 1.417(12)
C1C4 O4C4 1.547(12)
C2C4 O1C4 1.421(12)
O1C4 C3C4 1.524(11)
C3C4 C4C4 1.449(13)
C4C4 O2C4 1.377(13)
O2C4 C5C4 1.553(11)
C5C4 C6C4 1.446(12)
C6C4 O3C4 1.376(11)
O3C4 C7C4 1.558(10)
C7C4 C8C4 1.439(11)
C8C4 O4C4 1.420(11)
Na1 O1C2 2.438(18)
Na1 C3C2 2.96(2)
Na1 O2C2 2.342(16)
Na1 C5C2 3.063(13)
Na1 O3C2 2.434(16)
Na1 O4C2 2.549(19)
Na1 O1C1 2.49(2)
Na1 O2C1 2.477(16)
Na1 C6C1 3.10(2)
Na1 O3C1 2.39(2)
Na1 O4C1 2.504(13)
C1C2 C2C2 1.525(10)
C1C2 O4C2 1.390(8)
C2C2 O1C2 1.476(9)
O1C2 C3C2 1.297(10)
C3C2 C4C2 1.618(11)
C4C2 O2C2 1.437(8)
O2C2 C5C2 1.241(8)
C5C2 C6C2 1.541(10)
C6C2 O3C2 1.423(9)
O3C2 C7C2 1.334(7)
C7C2 C8C2 1.470(9)
C8C2 O4C2 1.443(9)
C1C1 C2C1 1.489(12)
C1C1 O4C1 1.382(12)
C2C1 O1C1 1.394(9)
O1C1 C3C1 1.346(11)
C3C1 C4C1 1.496(12)
C4C1 O2C1 1.333(8)
O2C1 C5C1 1.335(9)
C5C1 C6C1 1.671(11)
C6C1 O3C1 1.265(8)
O3C1 C7C1 1.438(11)
C7C1 C8C1 1.510(12)
C8C1 O4C1 1.357(9)

loop_
_smtbx_masks_void_nr
_smtbx_masks_void_average_x
_smtbx_masks_void_average_y
_smtbx_masks_void_average_z
_smtbx_masks_void_volume
_smtbx_masks_void_count_electrons
1 0.159 -0.159 0.000 841.2 22.0
2 0.351 0.140 0.486 9.3 2.7
3 0.649 0.860 0.514 9.3 2.8
